data_2240482
loop_
_publ_author_name
'Arias-Z\'arate, Daniela'
'Ballesteros-Rivas, Mar\'ia Fernanda'
'Toscano, Rub\'en A.'
'Vald\'es-Mart\'inez, Jes\'us'

_publ_section_title
;
 Crystal structure of
 di-\m-hydroxido-bis[aqua(1,10-phenanthroline-\k^2^<i>N</i>,<i>N</i>')copper(II)]
 naphthalene-2,6-dicarboxylate hexahydrate
;
_journal_coeditor_code XU5835
_journal_issue 4
_journal_name_full 'Acta Crystallographica Section E'
_journal_page_first 360
_journal_page_last 362
_journal_paper_doi 10.1107/S2056989015004338
_journal_volume 71
_journal_year 2015
_chemical_formula_iupac '[Cu2 (O H)2 (C12 H8 N2)2 (H2 O)2] (C12 H6 O4), 6H2 O'
_chemical_formula_moiety 'C24 H22 Cu2 N4 O4 2+, C12 H6 O4 2-, 6(H2 O)'
_chemical_formula_sum 'C36 H40 Cu2 N4 O14'
_chemical_formula_weight 879.80
_chemical_name_systematic
;
Di-\m-hydroxido-bis[aqua(1,10-phenanthroline-\k^2^<i>N</i>,<i>N</i>')copper(II)]
naphthalene-2,6-dicarboxylate hexahydrate
;
_space_group_crystal_system monoclinic
_space_group_IT_number 14
_space_group_name_Hall '-P 2ybc'
_space_group_name_H-M_alt 'P 1 21/c 1'
_symmetry_space_group_name_Hall '-P 2ybc'
_symmetry_space_group_name_H-M 'P 1 21/c 1'
_atom_sites_solution_hydrogens geom
_atom_sites_solution_primary direct
_atom_sites_solution_secondary difmap
_audit_creation_method SHELXL-2014
_cell_angle_alpha 90
_cell_angle_beta 100.961(3)
_cell_angle_gamma 90
_cell_formula_units_Z 2
_cell_length_a 9.3626(16)
_cell_length_b 10.5812(18)
_cell_length_c 18.648(3)
_cell_measurement_reflns_used 4729
_cell_measurement_temperature 298(2)
_cell_measurement_theta_max 27.52
_cell_measurement_theta_min 2.22
_cell_volume 1813.7(5)
_computing_cell_refinement
;
SAINT (Bruker, 2012)
;
_computing_data_collection
;
APEX2 (Bruker, 2012)
;
_computing_data_reduction
;
SAINT (Bruker, 2012)
;
_computing_molecular_graphics
;
XP in SHELXTL (Sheldrick, 2008)
;
_computing_publication_material
;
<i>CIFTAB</i> (Sheldrick, 2013)
;
_computing_structure_refinement
;
SHELXL2014 (Sheldrick, 2015)
;
_computing_structure_solution
;
SHELXS2012 (Sheldrick, 2008)
;
_diffrn_ambient_temperature 298(2)
_diffrn_detector_area_resol_mean 8.333
_diffrn_measured_fraction_theta_full 0.999
_diffrn_measured_fraction_theta_max 0.997
_diffrn_measurement_device_type 'Bruker SMART APEX CCD diffractometer'
_diffrn_measurement_method '\f and \w scans'
_diffrn_radiation_monochromator graphite
_diffrn_radiation_type MoK\a
_diffrn_radiation_wavelength 0.71073
_diffrn_reflns_av_R_equivalents 0.0399
_diffrn_reflns_limit_h_max 12
_diffrn_reflns_limit_h_min -12
_diffrn_reflns_limit_k_max 13
_diffrn_reflns_limit_k_min -13
_diffrn_reflns_limit_l_max 24
_diffrn_reflns_limit_l_min -24
_diffrn_reflns_number 12102
_diffrn_reflns_theta_full 25.242
_diffrn_reflns_theta_max 27.547
_diffrn_reflns_theta_min 2.223
_exptl_absorpt_coefficient_mu 1.250
_exptl_absorpt_correction_T_max 0.8575
_exptl_absorpt_correction_T_min 0.6910
_exptl_absorpt_correction_type multi-scan
_exptl_absorpt_process_details
;
(SADABS; Bruker, 2012)
;
_exptl_crystal_colour blue
_exptl_crystal_density_diffrn 1.611
_exptl_crystal_description prism-hexagonal
_exptl_crystal_F_000 908
_exptl_crystal_size_max 0.322
_exptl_crystal_size_mid 0.143
_exptl_crystal_size_min 0.128
_refine_diff_density_max 0.412
_refine_diff_density_min -0.296
_refine_ls_extinction_method none
_refine_ls_goodness_of_fit_ref 1.027
_refine_ls_hydrogen_treatment mixed
_refine_ls_matrix_type full
_refine_ls_number_parameters 280
_refine_ls_number_reflns 4168
_refine_ls_number_restraints 36
_refine_ls_restrained_S_all 1.023
_refine_ls_R_factor_all 0.0592
_refine_ls_R_factor_gt 0.0369
_refine_ls_shift/su_max 0.001
_refine_ls_shift/su_mean 0.000
_refine_ls_structure_factor_coef Fsqd
_refine_ls_weighting_details 'w=1/[\s^2^(Fo^2^)+(0.0327P)^2^+0.9957P] where P=(Fo^2^+2Fc^2^)/3'
_refine_ls_weighting_scheme calc
_refine_ls_wR_factor_gt 0.0756
_refine_ls_wR_factor_ref 0.0871
_reflns_number_gt 3164
_reflns_number_total 4168
_reflns_threshold_expression I>2\s(I)
_cod_data_source_file xu5835sup1.cf
_cod_data_source_block I
_cod_database_code 2240482
_cod_database_fobs_code 2240482
_shelx_space_group_comment
;
The symmetry employed for this shelxl refinement is uniquely defined
by the following loop, which should always be used as a source of
symmetry information in preference to the above space-group names.
They are only intended as comments.
;
_shelx_estimated_absorpt_t_min 0.689
_shelx_estimated_absorpt_t_max 0.856
_shelxl_version_number 201.4

loop_
_symmetry_equiv_pos_as_xyz
'x, y, z'
'-x, y+1/2, -z+1/2'
'-x, -y, -z'
'x, -y-1/2, z-1/2'

loop_
_atom_site_type_symbol
_atom_site_label
_atom_site_fract_x
_atom_site_fract_y
_atom_site_fract_z
_atom_site_U_iso_or_equiv
_atom_site_adp_type
_atom_site_calc_flag
_atom_site_occupancy
Cu Cu1 0.36968(3) 0.07336(3) 0.50127(2) 0.02290(10) Uani d 1
O O1 0.5472(2) 0.60808(19) 0.36776(11) 0.0381(5) Uani d 1
O O2 0.6367(2) 0.5229(2) 0.27719(11) 0.0495(6) Uani d 1
O O3 0.52734(18) -0.00259(17) 0.57091(9) 0.0261(4) Uani d 1
H H3A 0.571(3) 0.047(2) 0.5945(15) 0.039 Uiso d 1
O O4 0.4830(2) 0.26261(19) 0.50689(11) 0.0349(5) Uani d 1
H H4A 0.456(4) 0.303(3) 0.4734(12) 0.052 Uiso d 1
H H4B 0.472(4) 0.301(3) 0.5401(13) 0.052 Uiso d 1
O O5 0.3358(3) 0.8164(2) 0.31710(13) 0.0498(6) Uani d 1
H H5A 0.387(4) 0.760(3) 0.319(2) 0.075 Uiso d 1
H H5B 0.341(4) 0.855(3) 0.2833(14) 0.075 Uiso d 1
O O6 0.3821(3) 0.3788(2) 0.37053(15) 0.0525(6) Uani d 1
H H6A 0.414(4) 0.4451(19) 0.371(2) 0.079 Uiso d 1
H H6B 0.428(4) 0.333(3) 0.352(2) 0.079 Uiso d 1
O O7 0.5308(3) 0.1767(2) 0.32376(12) 0.0459(6) Uani d 1
H H7A 0.519(4) 0.135(3) 0.3554(15) 0.069 Uiso d 1
H H7B 0.491(4) 0.140(3) 0.2907(14) 0.069 Uiso d 1
C C1 0.7904(3) 0.5295(2) 0.39346(14) 0.0266(6) Uani d 1
C C2 0.9135(3) 0.4941(3) 0.36397(14) 0.0306(6) Uani d 1
H H2 0.9045 0.4853 0.3137 0.037 Uiso calc 1
C C3 1.0446(3) 0.4728(3) 0.40805(14) 0.0304(6) Uani d 1
H H3 1.1242 0.4512 0.3874 0.036 Uiso calc 1
C C4 0.9383(3) 0.5169(2) 0.51493(14) 0.0255(5) Uani d 1
C C5 0.8052(3) 0.5398(2) 0.46729(14) 0.0280(6) Uani d 1
H H5 0.7247 0.5627 0.4869 0.034 Uiso calc 1
C C6 0.6480(3) 0.5557(3) 0.34251(15) 0.0308(6) Uani d 1
N N7 0.1858(2) 0.11609(19) 0.43037(11) 0.0232(5) Uani d 1
C C8 0.1602(3) 0.1156(3) 0.35799(14) 0.0290(6) Uani d 1
H H8 0.2362 0.0970 0.3341 0.035 Uiso calc 1
C C9 0.0233(3) 0.1419(3) 0.31650(15) 0.0332(6) Uani d 1
H H9 0.0093 0.1403 0.2658 0.040 Uiso calc 1
C C10 -0.0906(3) 0.1702(3) 0.35005(15) 0.0320(6) Uani d 1
H H10 -0.1821 0.1876 0.3225 0.038 Uiso calc 1
C C11 -0.1773(3) 0.2011(2) 0.46792(16) 0.0314(6) Uani d 1
H H11 -0.2711 0.2198 0.4435 0.038 Uiso calc 1
C C12 -0.1477(3) 0.2013(2) 0.54136(15) 0.0304(6) Uani d 1
H H12 -0.2214 0.2205 0.5667 0.037 Uiso calc 1
C C13 0.0330(3) 0.1719(3) 0.65763(15) 0.0328(6) Uani d 1
H H13 -0.0365 0.1890 0.6859 0.039 Uiso calc 1
C C14 0.1731(3) 0.1457(3) 0.69029(15) 0.0341(7) Uani d 1
H H14 0.1999 0.1467 0.7409 0.041 Uiso calc 1
C C15 0.2761(3) 0.1174(3) 0.64738(14) 0.0290(6) Uani d 1
H H15 0.3708 0.0985 0.6704 0.035 Uiso calc 1
N N16 0.2434(2) 0.11657(19) 0.57492(11) 0.0230(5) Uani d 1
C C17 0.0737(2) 0.1444(2) 0.46436(14) 0.0217(5) Uani d 1
C C18 -0.0673(3) 0.1726(2) 0.42647(14) 0.0251(5) Uani d 1
C C19 0.1051(2) 0.1448(2) 0.54237(13) 0.0215(5) Uani d 1
C C20 -0.0055(3) 0.1728(2) 0.58126(14) 0.0256(6) Uani d 1

loop_
_atom_site_aniso_label
_atom_site_aniso_U_11
_atom_site_aniso_U_22
_atom_site_aniso_U_33
_atom_site_aniso_U_12
_atom_site_aniso_U_13
_atom_site_aniso_U_23
Cu1 0.01878(16) 0.02928(18) 0.02090(16) 0.00393(13) 0.00440(11) 0.00009(14)
O1 0.0302(10) 0.0441(12) 0.0373(11) 0.0069(9) -0.0002(9) -0.0061(9)
O2 0.0487(13) 0.0674(16) 0.0277(11) 0.0166(12) -0.0042(10) -0.0074(11)
O3 0.0238(9) 0.0330(11) 0.0208(9) 0.0057(8) 0.0022(7) -0.0031(8)
O4 0.0370(11) 0.0312(12) 0.0372(12) 0.0013(9) 0.0087(10) -0.0018(9)
O5 0.0523(14) 0.0594(17) 0.0414(14) 0.0069(12) 0.0186(12) 0.0011(12)
O6 0.0476(14) 0.0491(15) 0.0640(16) -0.0027(12) 0.0191(12) 0.0028(14)
O7 0.0475(13) 0.0484(15) 0.0392(14) -0.0100(11) 0.0014(11) 0.0018(11)
C1 0.0296(14) 0.0209(13) 0.0275(14) -0.0008(11) 0.0008(11) 0.0012(11)
C2 0.0365(15) 0.0322(15) 0.0234(13) 0.0000(12) 0.0064(11) 0.0002(12)
C3 0.0314(14) 0.0313(15) 0.0298(15) 0.0036(12) 0.0089(12) -0.0016(12)
C4 0.0285(13) 0.0197(13) 0.0281(14) 0.0028(11) 0.0052(11) -0.0008(11)
C5 0.0296(14) 0.0258(14) 0.0298(14) 0.0055(11) 0.0090(11) -0.0011(11)
C6 0.0349(15) 0.0251(14) 0.0306(14) 0.0007(12) 0.0016(12) 0.0001(12)
N7 0.0212(10) 0.0248(11) 0.0238(11) 0.0006(9) 0.0051(9) 0.0010(9)
C8 0.0284(14) 0.0328(15) 0.0263(14) 0.0013(11) 0.0069(11) 0.0026(12)
C9 0.0389(16) 0.0334(16) 0.0244(14) -0.0006(13) -0.0015(12) 0.0050(12)
C10 0.0265(14) 0.0296(15) 0.0355(15) 0.0007(12) -0.0049(12) 0.0039(12)
C11 0.0179(12) 0.0284(15) 0.0468(17) 0.0033(11) 0.0032(12) -0.0039(13)
C12 0.0229(13) 0.0282(15) 0.0425(17) 0.0005(11) 0.0122(12) -0.0039(12)
C13 0.0340(15) 0.0335(15) 0.0348(15) -0.0025(13) 0.0166(12) -0.0080(13)
C14 0.0397(16) 0.0379(17) 0.0261(14) -0.0018(13) 0.0096(12) -0.0050(12)
C15 0.0284(14) 0.0307(15) 0.0266(14) -0.0011(11) 0.0023(11) -0.0034(11)
N16 0.0194(10) 0.0239(11) 0.0257(11) 0.0003(9) 0.0042(9) -0.0011(9)
C17 0.0188(12) 0.0171(12) 0.0292(13) -0.0001(10) 0.0047(10) 0.0008(10)
C18 0.0210(12) 0.0195(13) 0.0334(14) -0.0014(10) 0.0012(10) 0.0017(11)
C19 0.0186(12) 0.0195(13) 0.0269(13) -0.0016(10) 0.0053(10) -0.0018(10)
C20 0.0233(13) 0.0210(13) 0.0344(15) -0.0030(10) 0.0106(11) -0.0050(11)

loop_
_atom_type_symbol
_atom_type_description
_atom_type_scat_dispersion_real
_atom_type_scat_dispersion_imag
_atom_type_scat_source
C C 0.0033 0.0016 'International Tables Vol C Tables 4.2.6.8 and 6.1.1.4'
H H 0.0000 0.0000 'International Tables Vol C Tables 4.2.6.8 and 6.1.1.4'
N N 0.0061 0.0033 'International Tables Vol C Tables 4.2.6.8 and 6.1.1.4'
O O 0.0106 0.0060 'International Tables Vol C Tables 4.2.6.8 and 6.1.1.4'
Cu Cu 0.3201 1.2651 'International Tables Vol C Tables 4.2.6.8 and 6.1.1.4'

loop_
_geom_angle_atom_site_label_1
_geom_angle_atom_site_label_2
_geom_angle_atom_site_label_3
_geom_angle_site_symmetry_1
_geom_angle_site_symmetry_3
_geom_angle
O3 Cu1 O3 . 3_656 83.69(8)
O3 Cu1 N7 . . 167.78(8)
O3 Cu1 N7 3_656 . 96.11(8)
O3 Cu1 N16 . . 96.16(8)
O3 Cu1 N16 3_656 . 169.61(8)
N7 Cu1 N16 . . 81.84(8)
O3 Cu1 O4 . . 92.59(8)
O3 Cu1 O4 3_656 . 94.76(8)
N7 Cu1 O4 . . 99.61(8)
N16 Cu1 O4 . . 95.62(8)
O3 Cu1 Cu1 . 3_656 41.89(5)
O3 Cu1 Cu1 3_656 3_656 41.80(5)
N7 Cu1 Cu1 . 3_656 136.62(6)
N16 Cu1 Cu1 . 3_656 137.11(6)
O4 Cu1 Cu1 . 3_656 94.93(6)
Cu1 O3 Cu1 . 3_656 96.31(8)
Cu1 O3 H3A . . 111(2)
Cu1 O3 H3A 3_656 . 112(2)
Cu1 O4 H4A . . 112(3)
Cu1 O4 H4B . . 112(3)
H4A O4 H4B . . 107(4)
H5A O5 H5B . . 108(4)
H6A O6 H6B . . 109(4)
H7A O7 H7B . . 102(4)
C5 C1 C2 . . 118.6(2)
C5 C1 C6 . . 122.0(2)
C2 C1 C6 . . 119.4(2)
C3 C2 C1 . . 121.1(2)
C3 C2 H2 . . 119.5
C1 C2 H2 . . 119.5
C2 C3 C4 . 3_766 121.0(2)
C2 C3 H3 . . 119.5
C4 C3 H3 3_766 . 119.5
C5 C4 C3 . 3_766 122.8(2)
C5 C4 C4 . 3_766 119.0(3)
C3 C4 C4 3_766 3_766 118.2(3)
C1 C5 C4 . . 122.1(2)
C1 C5 H5 . . 118.9
C4 C5 H5 . . 118.9
O2 C6 O1 . . 123.7(3)
O2 C6 C1 . . 117.6(2)
O1 C6 C1 . . 118.7(2)
C8 N7 C17 . . 118.0(2)
C8 N7 Cu1 . . 129.39(17)
C17 N7 Cu1 . . 112.53(16)
N7 C8 C9 . . 122.3(2)
N7 C8 H8 . . 118.9
C9 C8 H8 . . 118.9
C10 C9 C8 . . 120.3(3)
C10 C9 H9 . . 119.9
C8 C9 H9 . . 119.9
C9 C10 C18 . . 119.0(2)
C9 C10 H10 . . 120.5
C18 C10 H10 . . 120.5
C12 C11 C18 . . 121.3(2)
C12 C11 H11 . . 119.3
C18 C11 H11 . . 119.3
C11 C12 C20 . . 121.4(2)
C11 C12 H12 . . 119.3
C20 C12 H12 . . 119.3
C14 C13 C20 . . 119.6(2)
C14 C13 H13 . . 120.2
C20 C13 H13 . . 120.2
C13 C14 C15 . . 119.8(3)
C13 C14 H14 . . 120.1
C15 C14 H14 . . 120.1
N16 C15 C14 . . 122.2(2)
N16 C15 H15 . . 118.9
C14 C15 H15 . . 118.9
C15 N16 C19 . . 118.1(2)
C15 N16 Cu1 . . 129.74(17)
C19 N16 Cu1 . . 112.16(16)
N7 C17 C18 . . 123.2(2)
N7 C17 C19 . . 116.7(2)
C18 C17 C19 . . 120.2(2)
C10 C18 C17 . . 117.2(2)
C10 C18 C11 . . 124.3(2)
C17 C18 C11 . . 118.4(2)
N16 C19 C20 . . 123.4(2)
N16 C19 C17 . . 116.7(2)
C20 C19 C17 . . 119.9(2)
C13 C20 C19 . . 116.8(2)
C13 C20 C12 . . 124.4(2)
C19 C20 C12 . . 118.8(2)

loop_
_geom_bond_atom_site_label_1
_geom_bond_atom_site_label_2
_geom_bond_site_symmetry_2
_geom_bond_distance
Cu1 O3 . 1.9448(17)
Cu1 O3 3_656 1.9482(17)
Cu1 N7 . 2.012(2)
Cu1 N16 . 2.028(2)
Cu1 O4 . 2.259(2)
Cu1 Cu1 3_656 2.9002(7)
O1 C6 . 1.261(3)
O2 C6 . 1.251(3)
O3 Cu1 3_656 1.9481(17)
O3 H3A . 0.757(13)
O4 H4A . 0.762(13)
O4 H4B . 0.762(13)
O5 H5A . 0.760(13)
O5 H5B . 0.763(13)
O6 H6A . 0.763(13)
O6 H6B . 0.766(13)
O7 H7A . 0.762(13)
O7 H7B . 0.761(13)
C1 C5 . 1.362(4)
C1 C2 . 1.419(4)
C1 C6 . 1.508(4)
C2 C3 . 1.359(4)
C2 H2 . 0.9300
C3 C4 3_766 1.419(4)
C3 H3 . 0.9300
C4 C5 . 1.407(4)
C4 C3 3_766 1.419(4)
C4 C4 3_766 1.420(5)
C5 H5 . 0.9300
N7 C8 . 1.325(3)
N7 C17 . 1.358(3)
C8 C9 . 1.394(4)
C8 H8 . 0.9300
C9 C10 . 1.368(4)
C9 H9 . 0.9300
C10 C18 . 1.400(4)
C10 H10 . 0.9300
C11 C12 . 1.345(4)
C11 C18 . 1.432(4)
C11 H11 . 0.9300
C12 C20 . 1.429(3)
C12 H12 . 0.9300
C13 C14 . 1.365(4)
C13 C20 . 1.401(4)
C13 H13 . 0.9300
C14 C15 . 1.398(4)
C14 H14 . 0.9300
C15 N16 . 1.328(3)
C15 H15 . 0.9300
N16 C19 . 1.355(3)
C17 C18 . 1.406(3)
C17 C19 . 1.428(3)
C19 C20 . 1.404(3)

loop_
_geom_hbond_atom_site_label_D
_geom_hbond_atom_site_label_H
_geom_hbond_atom_site_label_A
_geom_hbond_site_symmetry_A
_geom_hbond_distance_DH
_geom_hbond_distance_HA
_geom_hbond_distance_DA
_geom_hbond_angle_DHA
O3 H3A O5 3_666 0.757(13) 2.238(15) 2.977(3) 166(3)
O4 H4A O6 . 0.762(13) 2.071(15) 2.821(3) 168(4)
O4 H4B O1 3_666 0.762(13) 2.008(13) 2.769(3) 176(4)
O5 H5A O1 . 0.760(13) 2.272(19) 2.993(3) 159(4)
O5 H5B O2 2_655 0.763(13) 2.13(2) 2.846(3) 156(4)
O6 H6A O1 . 0.763(13) 2.133(16) 2.882(3) 167(4)
O6 H6B O7 . 0.766(13) 2.038(17) 2.782(4) 164(4)
O7 H7A O3 3_656 0.762(13) 2.065(14) 2.820(3) 171(4)
O7 H7B O2 2_645 0.761(13) 2.000(16) 2.744(3) 165(4)

loop_
_geom_torsion_atom_site_label_1
_geom_torsion_atom_site_label_2
_geom_torsion_atom_site_label_3
_geom_torsion_atom_site_label_4
_geom_torsion_site_symmetry_1
_geom_torsion_site_symmetry_4
_geom_torsion
C5 C1 C2 C3 . . -1.1(4)
C6 C1 C2 C3 . . 178.3(3)
C1 C2 C3 C4 . 3_766 1.1(4)
C2 C1 C5 C4 . . 0.2(4)
C6 C1 C5 C4 . . -179.2(2)
C3 C4 C5 C1 3_766 . -180.0(3)
C4 C4 C5 C1 3_766 . 0.6(5)
C5 C1 C6 O2 . . -167.8(3)
C2 C1 C6 O2 . . 12.9(4)
C5 C1 C6 O1 . . 11.8(4)
C2 C1 C6 O1 . . -167.6(3)
C17 N7 C8 C9 . . -0.5(4)
Cu1 N7 C8 C9 . . 176.7(2)
N7 C8 C9 C10 . . 0.3(4)
C8 C9 C10 C18 . . 0.2(4)
C18 C11 C12 C20 . . -0.2(4)
C20 C13 C14 C15 . . -1.4(4)
C13 C14 C15 N16 . . 1.0(4)
C14 C15 N16 C19 . . 0.3(4)
C14 C15 N16 Cu1 . . -177.7(2)
C8 N7 C17 C18 . . 0.2(4)
Cu1 N7 C17 C18 . . -177.50(19)
C8 N7 C17 C19 . . -179.7(2)
Cu1 N7 C17 C19 . . 2.7(3)
C9 C10 C18 C17 . . -0.5(4)
C9 C10 C18 C11 . . 179.9(3)
N7 C17 C18 C10 . . 0.3(4)
C19 C17 C18 C10 . . -179.9(2)
N7 C17 C18 C11 . . -180.0(2)
C19 C17 C18 C11 . . -0.2(4)
C12 C11 C18 C10 . . 179.8(3)
C12 C11 C18 C17 . . 0.1(4)
C15 N16 C19 C20 . . -1.1(4)
Cu1 N16 C19 C20 . . 177.23(19)
C15 N16 C19 C17 . . 179.4(2)
Cu1 N16 C19 C17 . . -2.3(3)
N7 C17 C19 N16 . . -0.2(3)
C18 C17 C19 N16 . . 179.9(2)
N7 C17 C19 C20 . . -179.8(2)
C18 C17 C19 C20 . . 0.4(4)
C14 C13 C20 C19 . . 0.6(4)
C14 C13 C20 C12 . . -178.7(3)
N16 C19 C20 C13 . . 0.6(4)
C17 C19 C20 C13 . . -179.8(2)
N16 C19 C20 C12 . . 180.0(2)
C17 C19 C20 C12 . . -0.5(4)
C11 C12 C20 C13 . . 179.7(3)
C11 C12 C20 C19 . . 0.4(4)
